data_4307369
loop_
_publ_author_name
'Yong Ji'
'Rui Zhang'
'Yu-Jia Li'
'Yi-Zhi Li'
'Jing-Lin Zuo'
'Xiao-Zeng You'

_publ_section_title
;
Syntheses, Structures, and Electrochemical Properties of Platinum(II)
Complexes Containing Di-tert-butylbipyridine and Crown Ether Annelated
Dithiolate Ligands
;
_journal_name_full 'Inorganic Chemistry'
_journal_page_first 866
_journal_page_last 873
_journal_paper_doi 10.1021/ic061882r
_journal_volume 46
_journal_year 2007
_chemical_formula_sum 'C26 H32 N2 O Pt S8'
_chemical_formula_weight 840.11
_chemical_name_systematic
; 
 ? 
;
_space_group_IT_number 14
_symmetry_cell_setting monoclinic
_symmetry_space_group_name_Hall '-P 2ybc'
_symmetry_space_group_name_H-M 'P 1 21/c 1'
_atom_sites_solution_hydrogens geom
_atom_sites_solution_primary direct
_atom_sites_solution_secondary difmap
_audit_creation_method SHELXL-97
_cell_angle_alpha 90.00
_cell_angle_beta 100.844(5)
_cell_angle_gamma 90.00
_cell_formula_units_Z 4
_cell_length_a 22.696(6)
_cell_length_b 10.693(3)
_cell_length_c 14.954(4)
_cell_measurement_reflns_used 5467
_cell_measurement_temperature 298(2)
_cell_measurement_theta_max 27.00
_cell_measurement_theta_min 1.8
_cell_volume 3564.4(17)
_computing_cell_refinement 'Bruker SMART'
_computing_data_collection 'Bruker SMART'
_computing_data_reduction 'Bruker SAINT'
_computing_molecular_graphics 'Bruker SHELXTL'
_computing_publication_material 'Bruker SHELXTL'
_computing_structure_refinement 'SHELXL-97 (Sheldrick, 1997)'
_computing_structure_solution 'SHELXS-97 (Sheldrick, 1990)'
_diffrn_ambient_temperature 298(2)
_diffrn_measured_fraction_theta_full 0.993
_diffrn_measured_fraction_theta_max 0.993
_diffrn_radiation_monochromator graphite
_diffrn_radiation_source 'fine-focus sealed tube'
_diffrn_radiation_type MoK\a
_diffrn_radiation_wavelength 0.71073
_diffrn_reflns_av_R_equivalents 0.0494
_diffrn_reflns_av_sigmaI/netI 0.0660
_diffrn_reflns_limit_h_max 27
_diffrn_reflns_limit_h_min -27
_diffrn_reflns_limit_k_max 13
_diffrn_reflns_limit_k_min -12
_diffrn_reflns_limit_l_max 18
_diffrn_reflns_limit_l_min -16
_diffrn_reflns_number 18586
_diffrn_reflns_theta_full 26.00
_diffrn_reflns_theta_max 26.00
_diffrn_reflns_theta_min 1.83
_exptl_absorpt_coefficient_mu 4.427
_exptl_absorpt_correction_T_max 0.4164
_exptl_absorpt_correction_T_min 0.3316
_exptl_absorpt_correction_type multi-scan
_exptl_absorpt_process_details 'SADABS; Bruker(2000)'
_exptl_crystal_colour blue
_exptl_crystal_density_diffrn 1.565
_exptl_crystal_density_method 'not measured'
_exptl_crystal_description block
_exptl_crystal_F_000 1664
_exptl_crystal_size_max 0.32
_exptl_crystal_size_mid 0.28
_exptl_crystal_size_min 0.24
_refine_diff_density_max 0.760
_refine_diff_density_min -2.570
_refine_diff_density_rms 0.154
_refine_ls_extinction_method none
_refine_ls_goodness_of_fit_ref 1.103
_refine_ls_hydrogen_treatment constr
_refine_ls_matrix_type full
_refine_ls_number_parameters 369
_refine_ls_number_reflns 6964
_refine_ls_number_restraints 0
_refine_ls_restrained_S_all 1.103
_refine_ls_R_factor_all 0.0832
_refine_ls_R_factor_gt 0.0574
_refine_ls_shift/su_max 0.000
_refine_ls_shift/su_mean 0.000
_refine_ls_structure_factor_coef Fsqd
_refine_ls_weighting_details 'calc w=1/[\s^2^(Fo^2^)+(0.0655P)^2^+0.0000P] where P=(Fo^2^+2Fc^2^)/3'
_refine_ls_weighting_scheme calc
_refine_ls_wR_factor_gt 0.1279
_refine_ls_wR_factor_ref 0.1338
_reflns_number_gt 4818
_reflns_number_total 6964
_reflns_threshold_expression >2sigma(I)
_cod_data_source_file ic061882rsi20060930_032651.cif
_cod_data_source_block sad1
_cod_depositor_comments
;
The following automatic conversions were performed:
'_symmetry_cell_setting' value 'Monoclinic' changed to 'monoclinic'
according to '/home/saulius/struct/CIF-dictionaries/cif_core.dic'
dictionary named 'cif_core.dic' version 2.4.1 from 2010-06-29.

Automatic conversion script
Id: cif_fix_enum 1527 2010-12-29 10:47:43Z saulius 
;
_cod_original_cell_volume 3564.5(17)
_cod_database_code 4307369

loop_
_symmetry_equiv_pos_as_xyz
'x, y, z'
'-x, y+1/2, -z+1/2'
'-x, -y, -z'
'x, -y-1/2, z-1/2'

loop_
_atom_site_label
_atom_site_type_symbol
_atom_site_fract_x
_atom_site_fract_y
_atom_site_fract_z
_atom_site_U_iso_or_equiv
_atom_site_adp_type
_atom_site_occupancy
_atom_site_symmetry_multiplicity
_atom_site_calc_flag
_atom_site_refinement_flags
_atom_site_disorder_assembly
_atom_site_disorder_group
Pt1 Pt 0.472177(13) 1.00391(3) 0.132978(18) 0.03711(11) Uani 1 1 d . . .
S1 S 0.42603(9) 1.1550(2) 0.20008(14) 0.0459(5) Uani 1 1 d . . .
S2 S 0.38197(9) 0.9282(2) 0.06383(13) 0.0426(4) Uani 1 1 d . . .
S3 S 0.29470(10) 1.2233(2) 0.18590(15) 0.0520(5) Uani 1 1 d . . .
S4 S 0.25538(10) 1.0224(2) 0.05380(16) 0.0516(5) Uani 1 1 d . . .
S5 S 0.16277(10) 1.2253(2) 0.23972(14) 0.0501(5) Uani 1 1 d . . .
S6 S 0.12337(11) 1.0220(2) 0.11316(17) 0.0574(6) Uani 1 1 d . . .
S7 S 0.07585(11) 1.1611(2) 0.36137(16) 0.0568(6) Uani 1 1 d . . .
S8 S 0.03585(12) 0.9163(3) 0.21799(19) 0.0701(7) Uani 1 1 d . . .
N1 N 0.5581(2) 1.0623(6) 0.1801(4) 0.0363(14) Uani 1 1 d . . .
N2 N 0.5209(3) 0.8675(5) 0.0863(4) 0.0330(13) Uani 1 1 d . . .
C1 C 0.3533(4) 1.1271(8) 0.1568(6) 0.051(2) Uani 1 1 d . . .
C2 C 0.3338(4) 1.0325(8) 0.1001(5) 0.0435(19) Uani 1 1 d . . .
C3 C 0.2366(3) 1.1214(7) 0.1357(5) 0.0410(17) Uani 1 1 d . . .
C4 C 0.1816(4) 1.1210(8) 0.1571(6) 0.051(2) Uani 1 1 d . . .
C5 C 0.1081(4) 1.1250(9) 0.2664(6) 0.051(2) Uani 1 1 d . . .
C6 C 0.0895(4) 1.0326(9) 0.2067(7) 0.054(2) Uani 1 1 d . . .
C7 C 0.1460(4) 1.1958(10) 0.4514(6) 0.061(2) Uani 1 1 d . . .
H7A H 0.1736 1.2448 0.4246 0.092 Uiso 1 1 calc R . .
H7B H 0.1647 1.1186 0.4738 0.092 Uiso 1 1 calc R . .
H7C H 0.1347 1.2415 0.5008 0.092 Uiso 1 1 calc R . .
C8 C -0.0326(5) 1.0020(9) 0.1993(7) 0.066(3) Uani 1 1 d . . .
H8A H -0.0254 1.0846 0.2240 0.099 Uiso 1 1 calc R . .
H8B H -0.0612 0.9601 0.2286 0.099 Uiso 1 1 calc R . .
H8C H -0.0481 1.0074 0.1351 0.099 Uiso 1 1 calc R . .
C9 C 0.5755(4) 1.1717(7) 0.2242(5) 0.0439(18) Uani 1 1 d . . .
H9 H 0.5463 1.2242 0.2395 0.053 Uiso 1 1 calc R . .
C10 C 0.6332(4) 1.2062(7) 0.2465(5) 0.0409(18) Uani 1 1 d . . .
H10 H 0.6426 1.2820 0.2764 0.049 Uiso 1 1 calc R . .
C11 C 0.6772(3) 1.1359(7) 0.2273(5) 0.0378(16) Uani 1 1 d . . .
C12 C 0.6612(3) 1.0242(7) 0.1843(5) 0.0375(17) Uani 1 1 d . . .
H12 H 0.6909 0.9706 0.1715 0.045 Uiso 1 1 calc R . .
C13 C 0.6016(4) 0.9905(7) 0.1598(5) 0.0388(17) Uani 1 1 d . . .
C14 C 0.5791(3) 0.8753(7) 0.1085(5) 0.0335(15) Uani 1 1 d . . .
C15 C 0.6190(3) 0.7826(7) 0.0864(5) 0.0403(17) Uani 1 1 d . . .
H15 H 0.6603 0.7937 0.1023 0.048 Uiso 1 1 calc R . .
C16 C 0.5952(3) 0.6743(7) 0.0404(5) 0.0365(16) Uani 1 1 d . . .
C17 C 0.5355(4) 0.6722(7) 0.0138(6) 0.0456(18) Uani 1 1 d . . .
H17 H 0.5181 0.6054 -0.0214 0.055 Uiso 1 1 calc R . .
C18 C 0.4984(3) 0.7658(7) 0.0365(5) 0.0417(17) Uani 1 1 d . . .
H18 H 0.4571 0.7587 0.0172 0.050 Uiso 1 1 calc R . .
C19 C 0.7442(4) 1.1715(9) 0.2560(6) 0.055(2) Uani 1 1 d . . .
C20 C 0.7543(4) 1.3049(10) 0.2263(6) 0.068(3) Uani 1 1 d . . .
H20A H 0.7938 1.3318 0.2545 0.101 Uiso 1 1 calc R . .
H20B H 0.7251 1.3592 0.2445 0.101 Uiso 1 1 calc R . .
H20C H 0.7505 1.3076 0.1613 0.101 Uiso 1 1 calc R . .
C21 C 0.7631(4) 1.1689(10) 0.3606(6) 0.066(3) Uani 1 1 d . . .
H21A H 0.7646 1.0839 0.3815 0.099 Uiso 1 1 calc R . .
H21B H 0.7346 1.2149 0.3874 0.099 Uiso 1 1 calc R . .
H21C H 0.8021 1.2063 0.3779 0.099 Uiso 1 1 calc R . .
C22 C 0.7887(4) 1.0783(10) 0.2232(6) 0.057(2) Uani 1 1 d . . .
H22A H 0.7837 1.0817 0.1581 0.086 Uiso 1 1 calc R . .
H22B H 0.7806 0.9949 0.2416 0.086 Uiso 1 1 calc R . .
H22C H 0.8291 1.1008 0.2499 0.086 Uiso 1 1 calc R . .
C23 C 0.6328(4) 0.5673(8) 0.0248(6) 0.051(2) Uani 1 1 d . . .
C24 C 0.7003(4) 0.5989(10) 0.0411(7) 0.066(3) Uani 1 1 d . . .
H24A H 0.7070 0.6659 0.0014 0.099 Uiso 1 1 calc R . .
H24B H 0.7225 0.5265 0.0287 0.099 Uiso 1 1 calc R . .
H24C H 0.7135 0.6241 0.1033 0.099 Uiso 1 1 calc R . .
C25 C 0.6217(4) 0.4634(8) 0.0936(6) 0.053(2) Uani 1 1 d . . .
H25A H 0.6515 0.4699 0.1483 0.080 Uiso 1 1 calc R . .
H25B H 0.6244 0.3825 0.0667 0.080 Uiso 1 1 calc R . .
H25C H 0.5826 0.4739 0.1080 0.080 Uiso 1 1 calc R . .
C26 C 0.6153(4) 0.5164(9) -0.0718(7) 0.059(2) Uani 1 1 d . . .
H26A H 0.5754 0.4831 -0.0807 0.089 Uiso 1 1 calc R . .
H26B H 0.6428 0.4514 -0.0809 0.089 Uiso 1 1 calc R . .
H26C H 0.6169 0.5826 -0.1147 0.089 Uiso 1 1 calc R . .
O1 O 0.9284(5) 0.0842(12) 0.4333(7) 0.036(3) Uani 0.40 1 d P . .
H1A H 0.9431 0.0682 0.3864 0.043 Uiso 0.40 1 d PR . .
H1B H 0.9554 0.1154 0.4744 0.043 Uiso 0.40 1 d PR . .
O2 O 0.8795(6) 0.2216(16) 0.5646(10) 0.035(4) Uani 0.30 1 d P . .
H2A H 0.8974 0.2035 0.6182 0.041 Uiso 0.30 1 d PR . .
H2B H 0.8835 0.2993 0.5551 0.041 Uiso 0.30 1 d PR . .
O3 O 1.0028(6) 0.2429(15) 0.0495(9) 0.028(3) Uani 0.30 1 d P . .
H3A H 0.9846 0.2838 0.0847 0.034 Uiso 0.30 1 d PR . .
H3B H 0.9969 0.2774 -0.0026 0.034 Uiso 0.30 1 d PR . .

loop_
_atom_site_aniso_label
_atom_site_aniso_U_11
_atom_site_aniso_U_22
_atom_site_aniso_U_33
_atom_site_aniso_U_23
_atom_site_aniso_U_13
_atom_site_aniso_U_12
Pt1 0.04433(18) 0.03449(17) 0.03558(16) 0.00351(12) 0.01538(12) 0.00028(13)
S1 0.0418(11) 0.0511(12) 0.0479(11) -0.0090(9) 0.0162(9) -0.0013(9)
S2 0.0468(11) 0.0416(11) 0.0423(10) -0.0002(8) 0.0160(8) -0.0001(9)
S3 0.0499(12) 0.0534(13) 0.0579(12) -0.0078(10) 0.0237(10) 0.0045(10)
S4 0.0468(11) 0.0546(14) 0.0554(12) -0.0083(10) 0.0147(10) 0.0045(9)
S5 0.0584(12) 0.0492(12) 0.0532(11) -0.0114(9) 0.0373(10) 0.0001(10)
S6 0.0502(12) 0.0658(16) 0.0579(13) -0.0076(11) 0.0143(10) -0.0023(11)
S7 0.0590(14) 0.0550(14) 0.0578(13) -0.0182(10) 0.0145(11) -0.0052(11)
S8 0.0654(15) 0.0667(17) 0.0815(17) 0.0000(14) 0.0223(13) -0.0223(13)
N1 0.034(3) 0.058(4) 0.022(3) -0.007(3) 0.017(2) 0.010(3)
N2 0.037(3) 0.025(3) 0.037(3) -0.005(2) 0.005(2) -0.008(2)
C1 0.046(5) 0.047(5) 0.066(5) 0.011(4) 0.024(4) 0.003(4)
C2 0.047(4) 0.049(5) 0.039(4) 0.005(3) 0.018(3) 0.016(4)
C3 0.044(4) 0.036(4) 0.044(4) -0.005(3) 0.011(3) 0.007(3)
C4 0.062(5) 0.041(5) 0.055(5) 0.003(4) 0.024(4) 0.009(4)
C5 0.035(4) 0.062(6) 0.060(5) -0.009(4) 0.014(4) -0.001(4)
C6 0.041(4) 0.054(6) 0.069(6) -0.002(4) 0.013(4) 0.003(4)
C7 0.057(5) 0.067(6) 0.061(5) -0.013(5) 0.015(4) -0.001(5)
C8 0.068(6) 0.067(7) 0.066(6) 0.015(5) 0.018(5) -0.013(5)
C9 0.052(5) 0.036(4) 0.045(4) -0.004(3) 0.013(4) 0.007(4)
C10 0.058(5) 0.030(4) 0.036(4) -0.013(3) 0.013(3) 0.001(3)
C11 0.041(4) 0.034(4) 0.040(4) 0.000(3) 0.013(3) 0.001(3)
C12 0.040(4) 0.037(4) 0.035(4) -0.005(3) 0.007(3) -0.005(3)
C13 0.059(5) 0.024(3) 0.032(3) 0.009(3) 0.006(3) 0.010(3)
C14 0.032(4) 0.035(4) 0.034(3) 0.001(3) 0.006(3) 0.002(3)
C15 0.039(4) 0.036(4) 0.047(4) -0.005(3) 0.011(3) -0.003(3)
C16 0.048(4) 0.027(4) 0.037(4) -0.008(3) 0.013(3) -0.004(3)
C17 0.051(5) 0.034(4) 0.052(5) -0.001(4) 0.011(4) -0.005(4)
C18 0.043(4) 0.039(4) 0.042(4) 0.002(3) 0.005(3) -0.006(3)
C19 0.056(5) 0.050(5) 0.059(5) -0.024(4) 0.015(4) -0.012(4)
C20 0.065(6) 0.074(7) 0.052(5) 0.023(5) -0.017(4) -0.036(5)
C21 0.066(6) 0.076(7) 0.055(5) -0.002(5) 0.007(5) -0.027(5)
C22 0.037(4) 0.070(6) 0.068(6) -0.030(5) 0.018(4) -0.010(4)
C23 0.065(5) 0.041(5) 0.054(5) -0.015(4) 0.024(4) 0.002(4)
C24 0.076(6) 0.059(6) 0.069(6) -0.032(5) 0.026(5) -0.003(5)
C25 0.059(5) 0.040(5) 0.066(6) -0.005(4) 0.022(4) -0.006(4)
C26 0.060(5) 0.055(6) 0.069(6) -0.017(5) 0.028(5) -0.009(4)
O1 0.045(7) 0.047(8) 0.018(5) -0.005(5) 0.012(5) 0.009(6)
O2 0.031(8) 0.041(10) 0.033(8) -0.023(7) 0.010(6) -0.011(7)
O3 0.017(6) 0.044(9) 0.024(7) -0.001(6) 0.005(5) -0.002(6)

loop_
_atom_type_symbol
_atom_type_description
_atom_type_scat_dispersion_real
_atom_type_scat_dispersion_imag
_atom_type_scat_source
C C 0.0033 0.0016 'International Tables Vol C Tables 4.2.6.8 and 6.1.1.4'
H H 0.0000 0.0000 'International Tables Vol C Tables 4.2.6.8 and 6.1.1.4'
N N 0.0061 0.0033 'International Tables Vol C Tables 4.2.6.8 and 6.1.1.4'
O O 0.0106 0.0060 'International Tables Vol C Tables 4.2.6.8 and 6.1.1.4'
S S 0.1246 0.1234 'International Tables Vol C Tables 4.2.6.8 and 6.1.1.4'
Pt Pt -1.7033 8.3905 'International Tables Vol C Tables 4.2.6.8 and 6.1.1.4'

loop_
_geom_angle_atom_site_label_1
_geom_angle_atom_site_label_2
_geom_angle_atom_site_label_3
_geom_angle
_geom_angle_site_symmetry_1
_geom_angle_site_symmetry_3
_geom_angle_publ_flag
N2 Pt1 N1 78.0(2) . . ?
N2 Pt1 S1 173.33(16) . . ?
N1 Pt1 S1 96.93(17) . . ?
N2 Pt1 S2 95.17(16) . . ?
N1 Pt1 S2 171.90(14) . . ?
S1 Pt1 S2 90.21(8) . . ?
C1 S1 Pt1 101.9(3) . . ?
C2 S2 Pt1 101.4(3) . . ?
C3 S3 C1 94.1(4) . . ?
C3 S4 C2 92.8(4) . . ?
C5 S5 C4 92.8(4) . . ?
C6 S6 C4 94.5(4) . . ?
C5 S7 C7 101.1(4) . . ?
C6 S8 C8 102.6(5) . . ?
C13 N1 C9 116.5(7) . . ?
C13 N1 Pt1 116.5(5) . . ?
C9 N1 Pt1 126.8(5) . . ?
C14 N2 C18 116.7(6) . . ?
C14 N2 Pt1 117.2(5) . . ?
C18 N2 Pt1 126.1(5) . . ?
C2 C1 S1 124.0(7) . . ?
C2 C1 S3 114.4(6) . . ?
S1 C1 S3 121.5(6) . . ?
C1 C2 S2 122.4(7) . . ?
C1 C2 S4 118.4(6) . . ?
S2 C2 S4 119.0(5) . . ?
C4 C3 S4 122.0(7) . . ?
C4 C3 S3 123.6(6) . . ?
S4 C3 S3 114.4(4) . . ?
C3 C4 S6 126.2(7) . . ?
C3 C4 S5 121.3(7) . . ?
S6 C4 S5 112.5(5) . . ?
C6 C5 S5 116.6(7) . . ?
C6 C5 S7 124.8(7) . . ?
S5 C5 S7 118.2(5) . . ?
C5 C6 S6 117.0(7) . . ?
C5 C6 S8 126.0(7) . . ?
S6 C6 S8 116.9(6) . . ?
S7 C7 H7A 109.5 . . ?
S7 C7 H7B 109.5 . . ?
H7A C7 H7B 109.5 . . ?
S7 C7 H7C 109.5 . . ?
H7A C7 H7C 109.5 . . ?
H7B C7 H7C 109.5 . . ?
S8 C8 H8A 109.5 . . ?
S8 C8 H8B 109.5 . . ?
H8A C8 H8B 109.5 . . ?
S8 C8 H8C 109.5 . . ?
H8A C8 H8C 109.5 . . ?
H8B C8 H8C 109.5 . . ?
C10 C9 N1 122.5(7) . . ?
C10 C9 H9 118.8 . . ?
N1 C9 H9 118.8 . . ?
C11 C10 C9 122.0(7) . . ?
C11 C10 H10 119.0 . . ?
C9 C10 H10 119.0 . . ?
C10 C11 C12 116.9(7) . . ?
C10 C11 C19 122.8(7) . . ?
C12 C11 C19 120.2(7) . . ?
C11 C12 C13 120.7(7) . . ?
C11 C12 H12 119.7 . . ?
C13 C12 H12 119.7 . . ?
N1 C13 C12 121.4(7) . . ?
N1 C13 C14 113.4(7) . . ?
C12 C13 C14 125.2(7) . . ?
N2 C14 C15 123.8(7) . . ?
N2 C14 C13 114.7(6) . . ?
C15 C14 C13 121.5(7) . . ?
C16 C15 C14 119.0(7) . . ?
C16 C15 H15 120.5 . . ?
C14 C15 H15 120.5 . . ?
C17 C16 C15 115.8(7) . . ?
C17 C16 C23 121.7(7) . . ?
C15 C16 C23 122.5(7) . . ?
C16 C17 C18 122.8(8) . . ?
C16 C17 H17 118.6 . . ?
C18 C17 H17 118.6 . . ?
N2 C18 C17 121.7(7) . . ?
N2 C18 H18 119.1 . . ?
C17 C18 H18 119.1 . . ?
C20 C19 C21 106.4(7) . . ?
C20 C19 C11 110.1(8) . . ?
C21 C19 C11 110.4(7) . . ?
C20 C19 C22 111.4(8) . . ?
C21 C19 C22 103.5(8) . . ?
C11 C19 C22 114.6(7) . . ?
C19 C20 H20A 109.5 . . ?
C19 C20 H20B 109.5 . . ?
H20A C20 H20B 109.5 . . ?
C19 C20 H20C 109.5 . . ?
H20A C20 H20C 109.5 . . ?
H20B C20 H20C 109.5 . . ?
C19 C21 H21A 109.5 . . ?
C19 C21 H21B 109.5 . . ?
H21A C21 H21B 109.5 . . ?
C19 C21 H21C 109.5 . . ?
H21A C21 H21C 109.5 . . ?
H21B C21 H21C 109.5 . . ?
C19 C22 H22A 109.5 . . ?
C19 C22 H22B 109.5 . . ?
H22A C22 H22B 109.5 . . ?
C19 C22 H22C 109.5 . . ?
H22A C22 H22C 109.5 . . ?
H22B C22 H22C 109.5 . . ?
C16 C23 C26 111.9(8) . . ?
C16 C23 C24 113.1(7) . . ?
C26 C23 C24 107.5(7) . . ?
C16 C23 C25 106.2(7) . . ?
C26 C23 C25 108.9(7) . . ?
C24 C23 C25 109.2(8) . . ?
C23 C24 H24A 109.5 . . ?
C23 C24 H24B 109.5 . . ?
H24A C24 H24B 109.5 . . ?
C23 C24 H24C 109.5 . . ?
H24A C24 H24C 109.5 . . ?
H24B C24 H24C 109.5 . . ?
C23 C25 H25A 109.5 . . ?
C23 C25 H25B 109.5 . . ?
H25A C25 H25B 109.5 . . ?
C23 C25 H25C 109.5 . . ?
H25A C25 H25C 109.5 . . ?
H25B C25 H25C 109.5 . . ?
C23 C26 H26A 109.5 . . ?
C23 C26 H26B 109.5 . . ?
H26A C26 H26B 109.5 . . ?
C23 C26 H26C 109.5 . . ?
H26A C26 H26C 109.5 . . ?
H26B C26 H26C 109.5 . . ?
H1A O1 H1B 109.5 . . ?
H2A O2 H2B 109.5 . . ?
H3A O3 H3B 109.5 . . ?

loop_
_geom_bond_atom_site_label_1
_geom_bond_atom_site_label_2
_geom_bond_distance
_geom_bond_site_symmetry_2
_geom_bond_publ_flag
Pt1 N2 2.032(6) . ?
Pt1 N1 2.043(6) . ?
Pt1 S1 2.260(2) . ?
Pt1 S2 2.263(2) . ?
S1 C1 1.682(9) . ?
S2 C2 1.719(8) . ?
S3 C3 1.766(8) . ?
S3 C1 1.798(9) . ?
S4 C3 1.732(7) . ?
S4 C2 1.788(9) . ?
S5 C5 1.742(9) . ?
S5 C4 1.775(8) . ?
S6 C6 1.722(10) . ?
S6 C4 1.724(10) . ?
S7 C5 1.759(8) . ?
S7 C7 1.918(9) . ?
S8 C6 1.770(10) . ?
S8 C8 1.779(11) . ?
N1 C13 1.330(9) . ?
N1 C9 1.364(10) . ?
N2 C14 1.302(9) . ?
N2 C18 1.362(9) . ?
C1 C2 1.341(12) . ?
C3 C4 1.345(11) . ?
C5 C6 1.346(12) . ?
C7 H7A 0.9600 . ?
C7 H7B 0.9600 . ?
C7 H7C 0.9600 . ?
C8 H8A 0.9600 . ?
C8 H8B 0.9600 . ?
C8 H8C 0.9600 . ?
C9 C10 1.341(11) . ?
C9 H9 0.9300 . ?
C10 C11 1.324(10) . ?
C10 H10 0.9300 . ?
C11 C12 1.373(10) . ?
C11 C19 1.548(11) . ?
C12 C13 1.381(11) . ?
C12 H12 0.9300 . ?
C13 C14 1.490(10) . ?
C14 C15 1.424(10) . ?
C15 C16 1.403(10) . ?
C15 H15 0.9300 . ?
C16 C17 1.339(11) . ?
C16 C23 1.471(11) . ?
C17 C18 1.390(11) . ?
C17 H17 0.9300 . ?
C18 H18 0.9300 . ?
C19 C20 1.524(13) . ?
C19 C21 1.542(13) . ?
C19 C22 1.562(12) . ?
C20 H20A 0.9600 . ?
C20 H20B 0.9600 . ?
C20 H20C 0.9600 . ?
C21 H21A 0.9600 . ?
C21 H21B 0.9600 . ?
C21 H21C 0.9600 . ?
C22 H22A 0.9600 . ?
C22 H22B 0.9600 . ?
C22 H22C 0.9600 . ?
C23 C26 1.525(12) . ?
C23 C24 1.543(12) . ?
C23 C25 1.567(12) . ?
C24 H24A 0.9600 . ?
C24 H24B 0.9600 . ?
C24 H24C 0.9600 . ?
C25 H25A 0.9600 . ?
C25 H25B 0.9600 . ?
C25 H25C 0.9600 . ?
C26 H26A 0.9600 . ?
C26 H26B 0.9600 . ?
C26 H26C 0.9600 . ?
O1 H1A 0.8500 . ?
O1 H1B 0.8500 . ?
O2 H2A 0.8500 . ?
O2 H2B 0.8500 . ?
O3 H3A 0.8499 . ?
O3 H3B 0.8500 . ?

loop_
_geom_hbond_atom_site_label_D
_geom_hbond_atom_site_label_H
_geom_hbond_atom_site_label_A
_geom_hbond_distance_DH
_geom_hbond_distance_HA
_geom_hbond_distance_DA
_geom_hbond_angle_DHA
_geom_hbond_site_symmetry_A
O1 H1B O3 0.85 2.07 2.862(19) 155.9 4_566
O3 H3A O2 0.85 2.35 2.875(19) 120.7 4_565
O3 H3B O1 0.85 2.23 2.862(19) 131.2 4_565
